data_7211503
loop_
_publ_author_name
'Deng, Zhao-Peng'
'Huo, Li-Hua'
'Wang, Huan-Yu'
'Gao, Shan'
'Zhao, Hui'

_publ_section_title
;
 A series of three-dimensional lanthanide metal--organic frameworks with
 biphenylethene-4,4&#x2032;-dicarboxylic acid: Hydrothermal syntheses and
 structures
;
_journal_issue 5
_journal_name_full CrystEngComm
_journal_page_first 1526
_journal_paper_doi 10.1039/b905736f
_journal_volume 12
_journal_year 2010
_chemical_formula_moiety 'C17 H11 O6 Tb'
_chemical_formula_sum 'C17 H11 O6 Tb'
_chemical_formula_weight 470.18
_chemical_name_systematic
;
?
;
_space_group_IT_number 14
_symmetry_cell_setting monoclinic
_symmetry_space_group_name_Hall '-P 2ybc'
_symmetry_space_group_name_H-M 'P 1 21/c 1'
_atom_sites_solution_hydrogens geom
_atom_sites_solution_primary direct
_atom_sites_solution_secondary difmap
_audit_creation_method SHELXL-97
_cell_angle_alpha 90.00
_cell_angle_beta 93.57(3)
_cell_angle_gamma 90.00
_cell_formula_units_Z 4
_cell_length_a 17.106(3)
_cell_length_b 12.758(3)
_cell_length_c 6.8875(14)
_cell_measurement_reflns_used 10373
_cell_measurement_temperature 295(2)
_cell_measurement_theta_max 27.44
_cell_measurement_theta_min 3.18
_cell_volume 1500.2(5)
_computing_cell_refinement RAPID-AUTO
_computing_data_collection 'RAPID-AUTO (Rigaku Corporation, 1998)'
_computing_data_reduction 'CrystalStructure (Rigaku/MSC and Rigaku Corporation, 2002)'
_computing_molecular_graphics 'ORTEP-II (Johnson, 1976)'
_computing_publication_material SHELXL-97
_computing_structure_refinement 'SHELXL-97 (Sheldrick, 1997)'
_computing_structure_solution 'SHELXS-97 (Sheldrick, 1997)'
_diffrn_ambient_temperature 295(2)
_diffrn_detector_area_resol_mean 10.000
_diffrn_measured_fraction_theta_full 0.999
_diffrn_measured_fraction_theta_max 0.999
_diffrn_measurement_device_type 'Rigaku RAXIS-RAPID'
_diffrn_measurement_method \w
_diffrn_radiation_monochromator graphite
_diffrn_radiation_source 'fine-focus sealed tube'
_diffrn_radiation_type MoK\a
_diffrn_radiation_wavelength 0.71073
_diffrn_reflns_av_R_equivalents 0.0789
_diffrn_reflns_av_sigmaI/netI 0.0649
_diffrn_reflns_limit_h_max 21
_diffrn_reflns_limit_h_min -22
_diffrn_reflns_limit_k_max 16
_diffrn_reflns_limit_k_min -16
_diffrn_reflns_limit_l_max 8
_diffrn_reflns_limit_l_min -8
_diffrn_reflns_number 14358
_diffrn_reflns_theta_full 27.45
_diffrn_reflns_theta_max 27.45
_diffrn_reflns_theta_min 3.19
_diffrn_standards_decay_% 0
_diffrn_standards_interval_count 0
_diffrn_standards_interval_time 0
_diffrn_standards_number 0
_exptl_absorpt_coefficient_mu 4.746
_exptl_absorpt_correction_T_max 0.681
_exptl_absorpt_correction_T_min 0.570
_exptl_absorpt_correction_type multi-scan
_exptl_absorpt_process_details 'ABSCOR (Higashi, 1995)'
_exptl_crystal_colour colorless
_exptl_crystal_density_diffrn 2.082
_exptl_crystal_density_method 'not measured'
_exptl_crystal_description block
_exptl_crystal_F_000 904
_exptl_crystal_size_max 0.12
_exptl_crystal_size_mid 0.10
_exptl_crystal_size_min 0.08
_refine_diff_density_max 1.729
_refine_diff_density_min -1.459
_refine_diff_density_rms 0.172
_refine_ls_extinction_method none
_refine_ls_goodness_of_fit_ref 1.023
_refine_ls_hydrogen_treatment constr
_refine_ls_matrix_type full
_refine_ls_number_parameters 217
_refine_ls_number_reflns 3436
_refine_ls_number_restraints 0
_refine_ls_restrained_S_all 1.023
_refine_ls_R_factor_all 0.0469
_refine_ls_R_factor_gt 0.0356
_refine_ls_shift/su_max 0.002
_refine_ls_shift/su_mean 0.000
_refine_ls_structure_factor_coef Fsqd
_refine_ls_weighting_details 'calc w=1/[\s^2^(Fo^2^)+(0.0331P)^2^+0.0000P] where P=(Fo^2^+2Fc^2^)/3'
_refine_ls_weighting_scheme calc
_refine_ls_wR_factor_gt 0.0784
_refine_ls_wR_factor_ref 0.0843
_reflns_number_gt 2775
_reflns_number_total 3436
_reflns_threshold_expression I>2\s(I)
_cod_data_source_file b905736f.txt
_cod_data_source_block complex4
_cod_original_cell_volume 1500.1(5)
_cod_original_sg_symbol_H-M 'P 21/c'
_cod_database_code 7211503

loop_
_symmetry_equiv_pos_as_xyz
'x, y, z'
'-x, y+1/2, -z+1/2'
'-x, -y, -z'
'x, -y-1/2, z-1/2'

loop_
_atom_site_label
_atom_site_type_symbol
_atom_site_fract_x
_atom_site_fract_y
_atom_site_fract_z
_atom_site_U_iso_or_equiv
_atom_site_adp_type
_atom_site_occupancy
_atom_site_symmetry_multiplicity
_atom_site_calc_flag
_atom_site_refinement_flags
Tb1 Tb 0.952966(12) 0.629006(15) 0.88706(3) 0.01822(9) Uani 1 1 d .
O1 O 0.8884(2) 0.6130(2) 0.5903(5) 0.0238(7) Uani 1 1 d .
O2 O 0.85133(19) 0.7544(2) 0.4193(5) 0.0254(8) Uani 1 1 d .
O3 O 0.1330(2) 0.4667(3) 0.9405(6) 0.0337(9) Uani 1 1 d .
O4 O 0.0851(2) 0.6188(3) 0.8228(7) 0.0407(10) Uani 1 1 d .
O5 O 0.99124(19) 0.7883(2) 0.7190(5) 0.0258(8) Uani 1 1 d .
O6 O 1.0274(2) 0.9508(2) 0.6854(5) 0.0307(8) Uani 1 1 d .
C1 C 0.8356(3) 0.6724(4) 0.5114(7) 0.0221(10) Uani 1 1 d .
C2 C 0.7521(3) 0.6460(3) 0.5352(7) 0.0223(10) Uani 1 1 d .
C3 C 0.7306(3) 0.5561(4) 0.6321(7) 0.0264(11) Uani 1 1 d .
H3 H 0.7685 0.5073 0.6730 0.032 Uiso 1 1 calc R
C4 C 0.6528(3) 0.5389(4) 0.6683(8) 0.0277(11) Uani 1 1 d .
H4 H 0.6392 0.4776 0.7312 0.033 Uiso 1 1 calc R
C5 C 0.5948(3) 0.6105(4) 0.6132(8) 0.0285(11) Uani 1 1 d .
C6 C 0.6169(3) 0.7003(4) 0.5122(8) 0.0304(12) Uani 1 1 d .
H6 H 0.5789 0.7490 0.4709 0.036 Uiso 1 1 calc R
C7 C 0.6937(3) 0.7175(4) 0.4735(7) 0.0249(10) Uani 1 1 d .
H7 H 0.7070 0.7772 0.4056 0.030 Uiso 1 1 calc R
C8 C 0.5145(3) 0.5914(4) 0.6678(8) 0.0338(12) Uani 1 1 d .
H8 H 0.5054 0.5264 0.7229 0.041 Uiso 1 1 calc R
C9 C 0.4527(3) 0.6557(4) 0.6485(9) 0.0363(13) Uani 1 1 d .
H9 H 0.4601 0.7211 0.5928 0.044 Uiso 1 1 calc R
C10 C 0.3740(3) 0.6308(4) 0.7085(8) 0.0284(12) Uani 1 1 d .
C11 C 0.3577(3) 0.5400(4) 0.8110(8) 0.0320(12) Uani 1 1 d .
H11 H 0.3983 0.4947 0.8499 0.038 Uiso 1 1 calc R
C12 C 0.2824(3) 0.5161(4) 0.8556(8) 0.0297(11) Uani 1 1 d .
H12 H 0.2727 0.4543 0.9217 0.036 Uiso 1 1 calc R
C13 C 0.2204(3) 0.5832(4) 0.8030(7) 0.0254(11) Uani 1 1 d .
C14 C 0.2361(3) 0.6747(4) 0.7048(9) 0.0347(13) Uani 1 1 d .
H14 H 0.1955 0.7210 0.6710 0.042 Uiso 1 1 calc R
C15 C 0.3110(3) 0.6981(4) 0.6565(9) 0.0369(13) Uani 1 1 d .
H15 H 0.3201 0.7594 0.5884 0.044 Uiso 1 1 calc R
C16 C 0.1413(3) 0.5547(4) 0.8590(8) 0.0273(11) Uani 1 1 d .
C17 C 1.0232(3) 0.8707(3) 0.7869(8) 0.0279(12) Uani 1 1 d .
H17 H 1.0440 0.8715 0.9149 0.034 Uiso 1 1 calc R

loop_
_atom_site_aniso_label
_atom_site_aniso_U_11
_atom_site_aniso_U_22
_atom_site_aniso_U_33
_atom_site_aniso_U_23
_atom_site_aniso_U_13
_atom_site_aniso_U_12
Tb1 0.01673(14) 0.01668(14) 0.02177(14) 0.00130(9) 0.00549(9) 0.00084(8)
O1 0.0190(17) 0.0249(16) 0.0278(18) -0.0008(15) 0.0032(15) 0.0016(14)
O2 0.0188(17) 0.0277(16) 0.0300(19) 0.0048(14) 0.0045(15) -0.0035(13)
O3 0.0222(19) 0.0297(18) 0.051(2) 0.0161(17) 0.0130(18) 0.0022(15)
O4 0.022(2) 0.036(2) 0.066(3) 0.0233(19) 0.014(2) 0.0057(16)
O5 0.0247(18) 0.0185(15) 0.0347(19) 0.0036(15) 0.0047(16) -0.0005(14)
O6 0.042(2) 0.0195(16) 0.0300(19) 0.0053(15) -0.0027(18) -0.0036(15)
C1 0.021(2) 0.025(2) 0.020(2) -0.006(2) 0.004(2) -0.003(2)
C2 0.021(2) 0.026(2) 0.021(2) -0.001(2) 0.005(2) -0.0038(19)
C3 0.022(2) 0.028(2) 0.029(3) 0.004(2) 0.003(2) -0.004(2)
C4 0.024(3) 0.032(3) 0.028(3) 0.005(2) 0.002(2) -0.007(2)
C5 0.019(3) 0.042(3) 0.024(3) 0.004(2) 0.006(2) -0.006(2)
C6 0.023(3) 0.035(3) 0.033(3) 0.008(2) 0.004(2) 0.005(2)
C7 0.023(3) 0.029(2) 0.024(2) 0.006(2) 0.007(2) -0.001(2)
C8 0.025(3) 0.044(3) 0.035(3) -0.004(3) 0.013(2) -0.010(2)
C9 0.025(3) 0.039(3) 0.047(3) 0.003(3) 0.012(3) -0.007(2)
C10 0.024(3) 0.036(3) 0.026(3) -0.001(2) 0.009(2) -0.005(2)
C11 0.017(2) 0.041(3) 0.038(3) 0.010(3) 0.004(2) 0.003(2)
C12 0.026(3) 0.032(3) 0.033(3) 0.004(2) 0.013(2) 0.000(2)
C13 0.019(2) 0.031(3) 0.027(3) 0.005(2) 0.007(2) -0.002(2)
C14 0.026(3) 0.031(3) 0.049(4) 0.009(3) 0.012(3) 0.001(2)
C15 0.026(3) 0.040(3) 0.046(3) 0.013(3) 0.010(3) -0.002(2)
C16 0.021(2) 0.032(2) 0.030(3) 0.004(2) 0.006(2) 0.001(2)
C17 0.020(3) 0.034(3) 0.030(3) 0.003(2) 0.004(2) 0.001(2)

loop_
_atom_type_symbol
_atom_type_description
_atom_type_scat_dispersion_real
_atom_type_scat_dispersion_imag
_atom_type_scat_source
C C 0.0033 0.0016 'International Tables Vol C Tables 4.2.6.8 and 6.1.1.4'
H H 0.0000 0.0000 'International Tables Vol C Tables 4.2.6.8 and 6.1.1.4'
O O 0.0106 0.0060 'International Tables Vol C Tables 4.2.6.8 and 6.1.1.4'
Tb Tb -0.1723 4.1537 'International Tables Vol C Tables 4.2.6.8 and 6.1.1.4'

loop_
_geom_angle_atom_site_label_1
_geom_angle_atom_site_label_2
_geom_angle_atom_site_label_3
_geom_angle
_geom_angle_site_symmetry_1
_geom_angle_site_symmetry_3
O1 Tb1 O3 97.25(13) . 3_667
O1 Tb1 O2 79.49(12) . 4_576
O3 Tb1 O2 77.45(12) 3_667 4_576
O1 Tb1 O4 104.27(15) . 1_655
O3 Tb1 O4 136.62(12) 3_667 1_655
O2 Tb1 O4 142.96(11) 4_576 1_655
O1 Tb1 O6 77.89(11) . 2_746
O3 Tb1 O6 72.61(13) 3_667 2_746
O2 Tb1 O6 139.46(12) 4_576 2_746
O4 Tb1 O6 75.71(13) 1_655 2_746
O1 Tb1 O5 77.20(11) . .
O3 Tb1 O5 152.13(11) 3_667 .
O2 Tb1 O5 74.69(12) 4_576 .
O4 Tb1 O5 70.49(11) 1_655 .
O6 Tb1 O5 130.91(12) 2_746 .
O1 Tb1 O6 151.20(10) . 4_576
O3 Tb1 O6 71.11(12) 3_667 4_576
O2 Tb1 O6 121.24(12) 4_576 4_576
O4 Tb1 O6 72.00(14) 1_655 4_576
O6 Tb1 O6 73.51(13) 2_746 4_576
O5 Tb1 O6 125.13(11) . 4_576
O1 Tb1 O5 157.19(11) . 4_576
O3 Tb1 O5 83.92(12) 3_667 4_576
O2 Tb1 O5 78.54(11) 4_576 4_576
O4 Tb1 O5 89.76(14) 1_655 4_576
O6 Tb1 O5 123.63(11) 2_746 4_576
O5 Tb1 O5 91.10(6) . 4_576
O6 Tb1 O5 50.33(11) 4_576 4_576
O1 Tb1 C17 172.84(12) . 4_576
O3 Tb1 C17 75.74(14) 3_667 4_576
O2 Tb1 C17 100.11(13) 4_576 4_576
O4 Tb1 C17 80.41(15) 1_655 4_576
O6 Tb1 C17 98.32(12) 2_746 4_576
O5 Tb1 C17 109.67(12) . 4_576
O6 Tb1 C17 24.96(11) 4_576 4_576
O5 Tb1 C17 25.38(11) 4_576 4_576
O1 Tb1 Tb1 116.34(8) . 3_767
O3 Tb1 Tb1 67.10(8) 3_667 3_767
O2 Tb1 Tb1 142.31(9) 4_576 3_767
O4 Tb1 Tb1 69.62(8) 1_655 3_767
O6 Tb1 Tb1 38.52(8) 2_746 3_767
O5 Tb1 Tb1 139.94(8) . 3_767
O6 Tb1 Tb1 34.99(7) 4_576 3_767
O5 Tb1 Tb1 85.21(7) 4_576 3_767
C17 Tb1 Tb1 59.85(9) 4_576 3_767
C1 O1 Tb1 128.5(3) . .
C1 O2 Tb1 140.2(3) . 4_575
C16 O3 Tb1 142.4(3) . 3_667
C16 O4 Tb1 136.6(3) . 1_455
C17 O5 Tb1 129.7(3) . .
C17 O5 Tb1 93.9(3) . 4_575
Tb1 O5 Tb1 134.58(14) . 4_575
C17 O6 Tb1 157.9(3) . 2_756
C17 O6 Tb1 94.7(3) . 4_575
Tb1 O6 Tb1 106.49(13) 2_756 4_575
O2 C1 O1 122.7(4) . .
O2 C1 C2 118.7(4) . .
O1 C1 C2 118.6(4) . .
C3 C2 C7 118.7(5) . .
C3 C2 C1 121.7(4) . .
C7 C2 C1 119.5(4) . .
C4 C3 C2 120.2(5) . .
C4 C3 H3 119.9 . .
C2 C3 H3 119.9 . .
C5 C4 C3 121.7(5) . .
C5 C4 H4 119.1 . .
C3 C4 H4 119.1 . .
C4 C5 C6 117.6(5) . .
C4 C5 C8 119.2(5) . .
C6 C5 C8 123.2(5) . .
C7 C6 C5 121.1(5) . .
C7 C6 H6 119.5 . .
C5 C6 H6 119.5 . .
C6 C7 C2 120.7(5) . .
C6 C7 H7 119.7 . .
C2 C7 H7 119.7 . .
C9 C8 C5 128.3(5) . .
C9 C8 H8 115.8 . .
C5 C8 H8 115.8 . .
C8 C9 C10 124.9(5) . .
C8 C9 H9 117.6 . .
C10 C9 H9 117.6 . .
C11 C10 C15 117.5(5) . .
C11 C10 C9 122.7(5) . .
C15 C10 C9 119.8(5) . .
C12 C11 C10 121.1(5) . .
C12 C11 H11 119.4 . .
C10 C11 H11 119.4 . .
C11 C12 C13 120.9(5) . .
C11 C12 H12 119.6 . .
C13 C12 H12 119.6 . .
C14 C13 C12 118.6(5) . .
C14 C13 C16 123.0(4) . .
C12 C13 C16 118.4(4) . .
C15 C14 C13 120.9(5) . .
C15 C14 H14 119.6 . .
C13 C14 H14 119.6 . .
C14 C15 C10 121.0(5) . .
C14 C15 H15 119.5 . .
C10 C15 H15 119.5 . .
O3 C16 O4 123.4(5) . .
O3 C16 C13 117.7(4) . .
O4 C16 C13 118.9(4) . .
O6 C17 O5 121.0(5) . .
O6 C17 Tb1 60.4(3) . 4_575
O5 C17 Tb1 60.7(3) . 4_575
O6 C17 H17 119.5 . .
O5 C17 H17 119.5 . .
Tb1 C17 H17 178.2 4_575 .

loop_
_geom_bond_atom_site_label_1
_geom_bond_atom_site_label_2
_geom_bond_distance
_geom_bond_site_symmetry_2
Tb1 O1 2.271(3) .
Tb1 O3 2.298(3) 3_667
Tb1 O2 2.309(3) 4_576
Tb1 O4 2.334(4) 1_655
Tb1 O6 2.357(3) 2_746
Tb1 O5 2.448(3) .
Tb1 O6 2.560(3) 4_576
Tb1 O5 2.565(3) 4_576
Tb1 C17 2.935(6) 4_576
O1 C1 1.275(6) .
O2 C1 1.261(6) .
O2 Tb1 2.309(3) 4_575
O3 C16 1.267(6) .
O3 Tb1 2.298(3) 3_667
O4 C16 1.275(6) .
O4 Tb1 2.334(4) 1_455
O5 C17 1.261(5) .
O5 Tb1 2.565(3) 4_575
O6 C17 1.243(6) .
O6 Tb1 2.357(3) 2_756
O6 Tb1 2.560(3) 4_575
C1 C2 1.487(7) .
C2 C3 1.388(6) .
C2 C7 1.398(6) .
C3 C4 1.387(7) .
C3 H3 0.9300 .
C4 C5 1.384(7) .
C4 H4 0.9300 .
C5 C6 1.405(7) .
C5 C8 1.466(7) .
C6 C7 1.374(7) .
C6 H6 0.9300 .
C7 H7 0.9300 .
C8 C9 1.339(8) .
C8 H8 0.9300 .
C9 C10 1.466(8) .
C9 H9 0.9300 .
C10 C11 1.394(7) .
C10 C15 1.408(7) .
C11 C12 1.377(7) .
C11 H11 0.9300 .
C12 C13 1.393(6) .
C12 H12 0.9300 .
C13 C14 1.383(7) .
C13 C16 1.476(7) .
C14 C15 1.377(7) .
C14 H14 0.9300 .
C15 H15 0.9300 .
C17 Tb1 2.935(6) 4_575
C17 H17 0.9300 .

loop_
_geom_torsion_atom_site_label_1
_geom_torsion_atom_site_label_2
_geom_torsion_atom_site_label_3
_geom_torsion_atom_site_label_4
_geom_torsion
_geom_torsion_site_symmetry_1
_geom_torsion_site_symmetry_4
O3 Tb1 O1 C1 89.9(4) 3_667 .
O2 Tb1 O1 C1 14.2(4) 4_576 .
O4 Tb1 O1 C1 -128.1(4) 1_655 .
O6 Tb1 O1 C1 160.3(4) 2_746 .
O5 Tb1 O1 C1 -62.4(4) . .
O6 Tb1 O1 C1 153.4(4) 4_576 .
O5 Tb1 O1 C1 -1.7(6) 4_576 .
Tb1 Tb1 O1 C1 157.9(4) 3_767 .
O1 Tb1 O5 C17 165.3(4) . .
O3 Tb1 O5 C17 84.1(5) 3_667 .
O2 Tb1 O5 C17 82.9(4) 4_576 .
O4 Tb1 O5 C17 -84.3(4) 1_655 .
O6 Tb1 O5 C17 -133.5(4) 2_746 .
O6 Tb1 O5 C17 -34.8(5) 4_576 .
O5 Tb1 O5 C17 5.1(4) 4_576 .
C17 Tb1 O5 C17 -12.6(4) 4_576 .
Tb1 Tb1 O5 C17 -78.8(4) 3_767 .
O1 Tb1 O5 Tb1 4.69(19) . 4_575
O3 Tb1 O5 Tb1 -76.5(3) 3_667 4_575
O2 Tb1 O5 Tb1 -77.7(2) 4_576 4_575
O4 Tb1 O5 Tb1 115.1(2) 1_655 4_575
O6 Tb1 O5 Tb1 65.9(2) 2_746 4_575
O6 Tb1 O5 Tb1 164.55(16) 4_576 4_575
O5 Tb1 O5 Tb1 -155.55(15) 4_576 4_575
C17 Tb1 O5 Tb1 -173.22(19) 4_576 4_575
Tb1 Tb1 O5 Tb1 120.59(15) 3_767 4_575
Tb1 O2 C1 O1 -19.3(8) 4_575 .
Tb1 O2 C1 C2 158.4(3) 4_575 .
Tb1 O1 C1 O2 84.3(6) . .
Tb1 O1 C1 C2 -93.3(5) . .
O2 C1 C2 C3 178.9(5) . .
O1 C1 C2 C3 -3.3(7) . .
O2 C1 C2 C7 -6.6(7) . .
O1 C1 C2 C7 171.2(4) . .
C7 C2 C3 C4 -0.8(7) . .
C1 C2 C3 C4 173.8(5) . .
C2 C3 C4 C5 -1.2(8) . .
C3 C4 C5 C6 2.3(8) . .
C3 C4 C5 C8 -175.7(5) . .
C4 C5 C6 C7 -1.4(8) . .
C8 C5 C6 C7 176.4(5) . .
C5 C6 C7 C2 -0.5(8) . .
C3 C2 C7 C6 1.6(7) . .
C1 C2 C7 C6 -173.1(5) . .
C4 C5 C8 C9 171.7(6) . .
C6 C5 C8 C9 -6.1(9) . .
C5 C8 C9 C10 -179.5(5) . .
C8 C9 C10 C11 6.7(9) . .
C8 C9 C10 C15 -171.1(6) . .
C15 C10 C11 C12 1.4(8) . .
C9 C10 C11 C12 -176.3(5) . .
C10 C11 C12 C13 -1.3(9) . .
C11 C12 C13 C14 0.0(8) . .
C11 C12 C13 C16 -178.6(5) . .
C12 C13 C14 C15 1.2(9) . .
C16 C13 C14 C15 179.7(5) . .
C13 C14 C15 C10 -1.2(9) . .
C11 C10 C15 C14 -0.2(8) . .
C9 C10 C15 C14 177.6(6) . .
Tb1 O3 C16 O4 -13.8(9) 3_667 .
Tb1 O3 C16 C13 166.4(4) 3_667 .
Tb1 O4 C16 O3 5.3(9) 1_455 .
Tb1 O4 C16 C13 -175.0(4) 1_455 .
C14 C13 C16 O3 176.8(5) . .
C12 C13 C16 O3 -4.7(8) . .
C14 C13 C16 O4 -3.0(8) . .
C12 C13 C16 O4 175.5(5) . .
Tb1 O6 C17 O5 165.6(6) 2_756 .
Tb1 O6 C17 O5 2.1(5) 4_575 .
Tb1 O6 C17 Tb1 163.5(10) 2_756 4_575
Tb1 O5 C17 O6 -168.4(4) . .
Tb1 O5 C17 O6 -2.1(5) 4_575 .
Tb1 O5 C17 Tb1 -166.3(4) . 4_575
